data_7062803
loop_
_publ_author_name
'Ramkumar, Nagarajan'
'Plantus, Ketrina'
'Ozola, Melita'
'Mishnev, Anatoly'
'Nikolajeva, Vizma'
'Senkovs, Maris'
'O\<seka, Maksim'
'Veliks, Janis'

_publ_section_title
;
 Photoredox-catalyzed direct C--H monofluoromethylation of heteroarenes
;
_journal_issue 44
_journal_name_full 'New Journal of Chemistry'
_journal_page_first 20642
_journal_page_last 20652
_journal_paper_doi 10.1039/D3NJ04313D
_journal_volume 47
_journal_year 2023
_chemical_formula_moiety 'C11 H9 F O S'
_chemical_formula_sum 'C11 H9 F O S'
_chemical_formula_weight 208.24
_space_group_crystal_system monoclinic
_space_group_IT_number 14
_space_group_name_Hall '-P 2yn'
_space_group_name_H-M_alt 'P 1 21/n 1'
_atom_sites_solution_hydrogens geom
_audit_creation_method SHELXL-2018/3
_audit_update_record
;
2023-06-29 deposited with the CCDC.	2023-10-16 downloaded from the CCDC.
;
_cell_angle_alpha 90
_cell_angle_beta 109.134(5)
_cell_angle_gamma 90
_cell_formula_units_Z 4
_cell_length_a 7.3460(3)
_cell_length_b 13.5411(6)
_cell_length_c 9.8815(4)
_cell_measurement_reflns_used 5358
_cell_measurement_temperature 150(2)
_cell_measurement_theta_max 74.9720
_cell_measurement_theta_min 5.7060
_cell_volume 928.64(7)
_computing_cell_refinement 'CrysAlisPro 1.171.41.123a (Rigaku OD, 2022)'
_computing_data_collection 'CrysAlisPro 1.171.41.123a (Rigaku OD, 2022)'
_computing_data_reduction 'CrysAlisPro 1.171.41.123a (Rigaku OD, 2022)'
_computing_structure_refinement 'SHELXL-2018/3 (Sheldrick, 2018)'
_computing_structure_solution 'SHELXT 2014/4 (Sheldrick, 2014)'
_diffrn_ambient_temperature 150(2)
_diffrn_measured_fraction_theta_full 0.997
_diffrn_measured_fraction_theta_max 0.920
_diffrn_measurement_device_type 'XtaLAB Synergy, Dualflex, HyPix'
_diffrn_measurement_method '\w scans'
_diffrn_radiation_type CuK\a
_diffrn_radiation_wavelength 1.54184
_diffrn_reflns_av_R_equivalents 0.0670
_diffrn_reflns_av_unetI/netI 0.0412
_diffrn_reflns_Laue_measured_fraction_full 0.997
_diffrn_reflns_Laue_measured_fraction_max 0.920
_diffrn_reflns_limit_h_max 8
_diffrn_reflns_limit_h_min -9
_diffrn_reflns_limit_k_max 14
_diffrn_reflns_limit_k_min -16
_diffrn_reflns_limit_l_max 12
_diffrn_reflns_limit_l_min -12
_diffrn_reflns_number 7838
_diffrn_reflns_point_group_measured_fraction_full 0.997
_diffrn_reflns_point_group_measured_fraction_max 0.920
_diffrn_reflns_theta_full 67.684
_diffrn_reflns_theta_max 75.772
_diffrn_reflns_theta_min 5.757
_diffrn_source 'micro-focus sealed X-ray tube'
_exptl_absorpt_coefficient_mu 2.915
_exptl_absorpt_correction_T_max 1.00000
_exptl_absorpt_correction_T_min 0.33894
_exptl_absorpt_correction_type multi-scan
_exptl_absorpt_process_details
;
CrysAlisPro 1.171.41.112a (Rigaku Oxford Diffraction, 2021)
Empirical absorption correction using spherical harmonics,
implemented in SCALE3 ABSPACK scaling algorithm.
;
_exptl_crystal_colour colourless
_exptl_crystal_density_diffrn 1.489
_exptl_crystal_description block
_exptl_crystal_F_000 432
_exptl_crystal_size_max 0.15
_exptl_crystal_size_mid 0.10
_exptl_crystal_size_min 0.08
_refine_diff_density_max 0.499
_refine_diff_density_min -0.508
_refine_diff_density_rms 0.094
_refine_ls_extinction_method none
_refine_ls_goodness_of_fit_ref 1.075
_refine_ls_hydrogen_treatment constr
_refine_ls_matrix_type full
_refine_ls_number_parameters 128
_refine_ls_number_reflns 1779
_refine_ls_number_restraints 0
_refine_ls_restrained_S_all 1.075
_refine_ls_R_factor_all 0.0558
_refine_ls_R_factor_gt 0.0528
_refine_ls_shift/su_max 0.000
_refine_ls_shift/su_mean 0.000
_refine_ls_structure_factor_coef Fsqd
_refine_ls_weighting_details 'w=1/[\s^2^(Fo^2^)+(0.1027P)^2^+0.2309P] where P=(Fo^2^+2Fc^2^)/3'
_refine_ls_weighting_scheme calc
_refine_ls_wR_factor_gt 0.1411
_refine_ls_wR_factor_ref 0.1451
_reflns_Friedel_coverage 0.000
_reflns_number_gt 1631
_reflns_number_total 1779
_reflns_threshold_expression 'I > 2\s(I)'
_cod_data_source_file d3nj04313d2.cif
_cod_data_source_block rkn_922
_cod_depositor_comments 'Adding full bibliography for 7062803--7062807.cif.'
_cod_original_sg_symbol_H-M 'P 21/n'
_cod_database_code 7062803
_shelx_shelxl_version_number 2018/3
_shelx_space_group_comment
;
The symmetry employed for this shelxl refinement is uniquely defined
by the following loop, which should always be used as a source of
symmetry information in preference to the above space-group names.
They are only intended as comments.
;

loop_
_space_group_symop_operation_xyz
'x, y, z'
'-x+1/2, y+1/2, -z+1/2'
'-x, -y, -z'
'x-1/2, -y-1/2, z-1/2'

loop_
_atom_site_label
_atom_site_type_symbol
_atom_site_fract_x
_atom_site_fract_y
_atom_site_fract_z
_atom_site_U_iso_or_equiv
_atom_site_adp_type
_atom_site_occupancy
_atom_site_site_symmetry_order
_atom_site_calc_flag
_atom_site_refinement_flags_posn
_atom_site_refinement_flags_adp
_atom_site_refinement_flags_occupancy
_atom_site_disorder_assembly
_atom_site_disorder_group
F1 F 0.44151(19) 0.40777(10) 0.13048(13) 0.0458(4) Uani 1 1 d . . . . .
S9 S 0.66690(6) 0.36815(3) 0.41248(5) 0.0285(2) Uani 1 1 d . . . . .
O11 O 0.5511(2) 0.68543(12) 0.29084(16) 0.0411(4) Uani 1 1 d . . . . .
C8 C 0.8134(3) 0.41160(15) 0.5783(2) 0.0268(4) Uani 1 1 d . . . . .
C3 C 0.8222(2) 0.51553(16) 0.58172(19) 0.0243(4) Uani 1 1 d . . . . .
C2 C 0.7049(3) 0.55811(15) 0.4453(2) 0.0252(4) Uani 1 1 d . . . . .
C7 C 0.9116(3) 0.35258(16) 0.6953(2) 0.0302(5) Uani 1 1 d . . . . .
H7 H 0.901994 0.282635 0.689604 0.036 Uiso 1 1 calc R U . . .
C5 C 1.0346(3) 0.50147(16) 0.8260(2) 0.0302(4) Uani 1 1 d . . . . .
H5 H 1.112295 0.531822 0.912267 0.036 Uiso 1 1 calc R U . . .
C10 C 0.6746(2) 0.66391(17) 0.4046(2) 0.0280(5) Uani 1 1 d . . . . .
C1 C 0.6149(3) 0.48662(14) 0.3478(2) 0.0263(4) Uani 1 1 d . . . . .
C13 C 0.4836(3) 0.50036(15) 0.1965(2) 0.0304(5) Uani 1 1 d . . . . .
H13A H 0.363090 0.533205 0.196232 0.037 Uiso 1 1 calc R U . . .
H13B H 0.546863 0.542606 0.143265 0.037 Uiso 1 1 calc R U . . .
C4 C 0.9365(3) 0.56043(15) 0.7111(2) 0.0280(4) Uani 1 1 d . . . . .
H4 H 0.945589 0.630320 0.718820 0.034 Uiso 1 1 calc R U . . .
C6 C 1.0229(3) 0.39845(16) 0.8189(2) 0.0316(5) Uani 1 1 d . . . . .
H6 H 1.091978 0.359972 0.899849 0.038 Uiso 1 1 calc R U . . .
C12 C 0.7923(3) 0.74309(15) 0.4979(2) 0.0343(5) Uani 1 1 d . . . . .
H12A H 0.771708 0.805563 0.444996 0.052 Uiso 1 1 calc R U . . .
H12B H 0.929006 0.725193 0.526843 0.052 Uiso 1 1 calc R U . . .
H12C H 0.753599 0.750521 0.583333 0.052 Uiso 1 1 calc R U . . .

loop_
_atom_site_aniso_label
_atom_site_aniso_U_11
_atom_site_aniso_U_22
_atom_site_aniso_U_33
_atom_site_aniso_U_23
_atom_site_aniso_U_13
_atom_site_aniso_U_12
F1 0.0555(8) 0.0369(7) 0.0332(7) -0.0108(6) -0.0013(6) 0.0010(6)
S9 0.0310(4) 0.0235(4) 0.0286(4) -0.00212(16) 0.0064(2) -0.00097(16)
O11 0.0433(8) 0.0331(8) 0.0337(8) 0.0075(6) -0.0055(7) 0.0006(7)
C8 0.0270(9) 0.0259(11) 0.0272(9) 0.0005(7) 0.0086(7) 0.0003(7)
C3 0.0222(9) 0.0260(10) 0.0240(9) 0.0004(7) 0.0066(7) -0.0003(7)
C2 0.0229(8) 0.0274(10) 0.0245(9) 0.0001(7) 0.0067(7) -0.0001(7)
C7 0.0316(10) 0.0259(9) 0.0331(10) 0.0043(8) 0.0107(8) 0.0017(8)
C5 0.0267(9) 0.0352(11) 0.0256(9) 0.0011(8) 0.0045(8) -0.0008(8)
C10 0.0269(10) 0.0284(11) 0.0279(10) 0.0031(8) 0.0078(8) 0.0020(7)
C1 0.0257(9) 0.0264(10) 0.0258(10) -0.0007(7) 0.0071(8) -0.0005(7)
C13 0.0317(10) 0.0299(10) 0.0259(10) -0.0033(8) 0.0043(8) -0.0014(8)
C4 0.0281(9) 0.0283(10) 0.0268(10) -0.0009(8) 0.0080(8) -0.0013(8)
C6 0.0295(10) 0.0324(11) 0.0305(10) 0.0084(9) 0.0066(8) 0.0043(8)
C12 0.0387(11) 0.0243(9) 0.0336(11) -0.0001(8) 0.0032(8) 0.0012(8)

loop_
_atom_type_symbol
_atom_type_description
_atom_type_scat_dispersion_real
_atom_type_scat_dispersion_imag
_atom_type_scat_source
C C 0.0181 0.0091 'International Tables Vol C Tables 4.2.6.8 and 6.1.1.4'
H H 0.0000 0.0000 'International Tables Vol C Tables 4.2.6.8 and 6.1.1.4'
O O 0.0492 0.0322 'International Tables Vol C Tables 4.2.6.8 and 6.1.1.4'
S S 0.3331 0.5567 'International Tables Vol C Tables 4.2.6.8 and 6.1.1.4'
F F 0.0727 0.0534 'International Tables Vol C Tables 4.2.6.8 and 6.1.1.4'

loop_
_geom_angle_atom_site_label_1
_geom_angle_atom_site_label_2
_geom_angle_atom_site_label_3
_geom_angle
_geom_angle_site_symmetry_1
_geom_angle_site_symmetry_3
_geom_angle_publ_flag
C1 S9 C8 91.60(9) . . ?
C7 C8 C3 123.03(18) . . ?
C7 C8 S9 125.30(16) . . ?
C3 C8 S9 111.67(14) . . ?
C8 C3 C4 117.36(18) . . ?
C8 C3 C2 111.35(16) . . ?
C4 C3 C2 131.29(19) . . ?
C1 C2 C3 111.86(18) . . ?
C1 C2 C10 119.65(18) . . ?
C3 C2 C10 128.49(17) . . ?
C6 C7 C8 118.18(19) . . ?
C6 C7 H7 120.9 . . ?
C8 C7 H7 120.9 . . ?
C4 C5 C6 121.91(18) . . ?
C4 C5 H5 119.0 . . ?
C6 C5 H5 119.0 . . ?
O11 C10 C2 118.57(19) . . ?
O11 C10 C12 120.1(2) . . ?
C2 C10 C12 121.36(17) . . ?
C2 C1 C13 128.02(19) . . ?
C2 C1 S9 113.50(15) . . ?
C13 C1 S9 118.47(14) . . ?
F1 C13 C1 108.94(16) . . ?
F1 C13 H13A 109.9 . . ?
C1 C13 H13A 109.9 . . ?
F1 C13 H13B 109.9 . . ?
C1 C13 H13B 109.9 . . ?
H13A C13 H13B 108.3 . . ?
C5 C4 C3 119.26(19) . . ?
C5 C4 H4 120.4 . . ?
C3 C4 H4 120.4 . . ?
C7 C6 C5 120.26(18) . . ?
C7 C6 H6 119.9 . . ?
C5 C6 H6 119.9 . . ?
C10 C12 H12A 109.5 . . ?
C10 C12 H12B 109.5 . . ?
H12A C12 H12B 109.5 . . ?
C10 C12 H12C 109.5 . . ?
H12A C12 H12C 109.5 . . ?
H12B C12 H12C 109.5 . . ?

loop_
_geom_bond_atom_site_label_1
_geom_bond_atom_site_label_2
_geom_bond_distance
_geom_bond_site_symmetry_2
_geom_bond_publ_flag
F1 C13 1.400(2) . ?
S9 C1 1.723(2) . ?
S9 C8 1.742(2) . ?
O11 C10 1.226(2) . ?
C8 C7 1.396(3) . ?
C8 C3 1.409(3) . ?
C3 C4 1.416(3) . ?
C3 C2 1.459(3) . ?
C2 C1 1.373(3) . ?
C2 C10 1.485(3) . ?
C7 C6 1.375(3) . ?
C7 H7 0.9500 . ?
C5 C4 1.382(3) . ?
C5 C6 1.398(3) . ?
C5 H5 0.9500 . ?
C10 C12 1.492(3) . ?
C1 C13 1.502(3) . ?
C13 H13A 0.9900 . ?
C13 H13B 0.9900 . ?
C4 H4 0.9500 . ?
C6 H6 0.9500 . ?
C12 H12A 0.9800 . ?
C12 H12B 0.9800 . ?
C12 H12C 0.9800 . ?
